data_7706454
loop_
_publ_author_name
'Mikhailov, Artem A.'
'Sukhikh, Taisiya S.'
'Kuratieva, Natalia V.'
'Pishchur, Denis P.'
'Kostin, Gennadiy A.'

_publ_section_title
;
 Remarkable thermal stability of light-induced Ru-ON linkage isomers in
 mixed salts of a ruthenium amine complex with a <i>trans</i>-ON-Ru-F
 coordinate.
;
_journal_issue 8
_journal_name_full 'Dalton transactions (Cambridge, England : 2003)'
_journal_page_first 2864
_journal_page_last 2871
_journal_paper_doi 10.1039/d0dt04323k
_journal_volume 50
_journal_year 2021
_chemical_formula_moiety 'F H12 N5 O Ru, 1.5(F), 1.5(N O3), (H3 O), 0.5(H2 O)'
_chemical_formula_sum 'F2.5 H16 N6.5 O7 Ru'
_chemical_formula_weight 367.73
_space_group_crystal_system tetragonal
_space_group_IT_number 87
_space_group_name_Hall '-I 4'
_space_group_name_H-M_alt 'I 4/m'
_atom_sites_solution_hydrogens geom
_audit_creation_date 2020-09-08
_audit_creation_method
;
Olex2 1.2
(compiled 2018.05.29 svn.r3508 for OlexSys, GUI svn.r5506)
;
_audit_update_record
;
2020-09-08 deposited with the CCDC.	2021-01-21 downloaded from the CCDC.
;
_cell_angle_alpha 90
_cell_angle_beta 90
_cell_angle_gamma 90
_cell_formula_units_Z 8
_cell_length_a 16.8917(6)
_cell_length_b 16.8917(6)
_cell_length_c 7.7823(5)
_cell_measurement_reflns_used 9888
_cell_measurement_temperature 150(2)
_cell_measurement_theta_max 28.76
_cell_measurement_theta_min 2.41
_cell_volume 2220.52(18)
_computing_cell_refinement 'Bruker SAINT'
_computing_data_collection 'Bruker APEX2'
_computing_data_reduction 'Bruker SAINT'
_computing_molecular_graphics 'Olex2 (Dolomanov et al., 2009)'
_computing_publication_material 'Olex2 (Dolomanov et al., 2009)'
_computing_structure_refinement 'ShelXL (Sheldrick, 2015)'
_computing_structure_solution 'SHELXT 2014/5 (Sheldrick, 2014)'
_diffrn_ambient_temperature 150(2)
_diffrn_detector CCD
_diffrn_detector_area_resol_mean 8.33
_diffrn_detector_type 'Bruker APEXII CCD area detector'
_diffrn_measured_fraction_theta_full 0.999
_diffrn_measured_fraction_theta_max 0.997
_diffrn_measurement_device '\k-geometry diffractometer'
_diffrn_measurement_device_type 'Bruker APEX-II CCD'
_diffrn_measurement_method '\w and \f scans'
_diffrn_radiation_monochromator graphite
_diffrn_radiation_type MoK\a
_diffrn_radiation_wavelength 0.71073
_diffrn_reflns_av_R_equivalents 0.0287
_diffrn_reflns_av_unetI/netI 0.0133
_diffrn_reflns_Laue_measured_fraction_full 0.999
_diffrn_reflns_Laue_measured_fraction_max 0.997
_diffrn_reflns_limit_h_max 22
_diffrn_reflns_limit_h_min -22
_diffrn_reflns_limit_k_max 22
_diffrn_reflns_limit_k_min -22
_diffrn_reflns_limit_l_max 10
_diffrn_reflns_limit_l_min -10
_diffrn_reflns_number 16232
_diffrn_reflns_point_group_measured_fraction_full 0.999
_diffrn_reflns_point_group_measured_fraction_max 0.997
_diffrn_reflns_theta_full 25.242
_diffrn_reflns_theta_max 28.784
_diffrn_reflns_theta_min 2.411
_diffrn_source 'sealed tube'
_exptl_absorpt_coefficient_mu 1.488
_exptl_absorpt_correction_T_max 0.7458
_exptl_absorpt_correction_T_min 0.6394
_exptl_absorpt_correction_type multi-scan
_exptl_absorpt_process_details
;
SADABS-2012/1 (Bruker,2012) was used for absorption correction.
wR2(int) was 0.0688 before and 0.0458 after correction.
The Ratio of minimum to maximum transmission is 0.8573.
The \l/2 correction factor is 0.0015.
;
_exptl_crystal_colour yellow
_exptl_crystal_colour_primary yellow
_exptl_crystal_density_diffrn 2.176
_exptl_crystal_description prism
_exptl_crystal_F_000 1440
_exptl_crystal_size_max 0.35
_exptl_crystal_size_mid 0.28
_exptl_crystal_size_min 0.15
_refine_diff_density_max 1.084
_refine_diff_density_min -1.465
_refine_diff_density_rms 0.146
_refine_ls_extinction_method none
_refine_ls_goodness_of_fit_ref 1.248
_refine_ls_hydrogen_treatment constr
_refine_ls_matrix_type full
_refine_ls_number_parameters 94
_refine_ls_number_reflns 1550
_refine_ls_number_restraints 0
_refine_ls_restrained_S_all 1.248
_refine_ls_R_factor_all 0.0466
_refine_ls_R_factor_gt 0.0459
_refine_ls_shift/su_max 0.000
_refine_ls_shift/su_mean 0.000
_refine_ls_structure_factor_coef Fsqd
_refine_ls_weighting_details 'w=1/[\s^2^(Fo^2^)+(0.0306P)^2^+29.9232P] where P=(Fo^2^+2Fc^2^)/3'
_refine_ls_weighting_scheme calc
_refine_ls_wR_factor_gt 0.1130
_refine_ls_wR_factor_ref 0.1134
_reflns_Friedel_coverage 0.000
_reflns_number_gt 1510
_reflns_number_total 1550
_reflns_threshold_expression 'I > 2\s(I)'
_cod_data_source_file d0dt04323k2.cif
_cod_data_source_block artma4f3_2_pl
_cod_depositor_comments 'Adding full bibliography for 7706454--7706455.cif.'
_cod_original_cell_volume 2220.5(2)
_cod_original_formula_sum 'F2.50 H16 N6.50 O7 Ru'
_cod_database_code 7706454
_shelx_shelxl_version_number 2017/1
_shelx_space_group_comment
;
The symmetry employed for this shelxl refinement is uniquely defined
by the following loop, which should always be used as a source of
symmetry information in preference to the above space-group names.
They are only intended as comments.
;
_shelx_estimated_absorpt_t_max 0.808
_shelx_estimated_absorpt_t_min 0.624
_olex2_refinement_description
;
1. Fixed Uiso
 At 1.2 times of:
  All N(H,H,H) groups
2. Shared sites
{O6A, O6B}
3. Uiso/Uaniso restraints and constraints
Uiso(O7B) = Uiso(O7A)
Uiso(O6A) = Uiso(O6B)
4. Others
 Fixed Sof: O6B(0.25) O7B(0.25) O4(0.25) O5(0.25) O6A(0.25) N5(0.25) O7A(0.25)
 Fixed Z: O6B(-0.5) O4(-0.5) O5(-0.5) O6A(-0.5) N5(-0.5)
5.a Idealised Me refined as rotating group:
 N2(H2A,H2B,H2C), N3(H3A,H3B,H3C)
;
_olex2_submission_special_instructions 'No special instructions were received'

loop_
_space_group_symop_operation_xyz
'x, y, z'
'-y, x, z'
'-x, -y, z'
'y, -x, z'
'x+1/2, y+1/2, z+1/2'
'-y+1/2, x+1/2, z+1/2'
'-x+1/2, -y+1/2, z+1/2'
'y+1/2, -x+1/2, z+1/2'
'-x, -y, -z'
'y, -x, -z'
'x, y, -z'
'-y, x, -z'
'-x+1/2, -y+1/2, -z+1/2'
'y+1/2, -x+1/2, -z+1/2'
'x+1/2, y+1/2, -z+1/2'
'-y+1/2, x+1/2, -z+1/2'

loop_
_atom_site_label
_atom_site_type_symbol
_atom_site_fract_x
_atom_site_fract_y
_atom_site_fract_z
_atom_site_U_iso_or_equiv
_atom_site_adp_type
_atom_site_occupancy
_atom_site_site_symmetry_order
_atom_site_calc_flag
_atom_site_refinement_flags_posn
_atom_site_refinement_flags_adp
_atom_site_refinement_flags_occupancy
_atom_site_disorder_assembly
_atom_site_disorder_group
Ru1 Ru 0.07634(3) 0.23386(3) 0.000000 0.01701(16) Uani 1 2 d S T P . .
F1 F -0.0188(2) 0.1706(2) 0.000000 0.0268(8) Uani 1 2 d S T P . .
O1 O 0.2189(3) 0.3269(4) 0.000000 0.0444(15) Uani 1 2 d S T P . .
N1 N 0.1612(3) 0.2902(4) 0.000000 0.0292(12) Uani 1 2 d S T P . .
N2 N 0.1169(3) 0.1558(2) -0.1886(5) 0.0295(9) Uani 1 1 d . . . . .
H2A H 0.162898 0.138291 -0.160220 0.035 Uiso 1 1 calc GR . . . .
H2B H 0.120076 0.180201 -0.285341 0.035 Uiso 1 1 calc GR . . . .
H2C H 0.084467 0.116803 -0.197820 0.035 Uiso 1 1 calc GR . . . .
N3 N 0.0197(2) 0.3009(2) 0.1892(5) 0.0257(8) Uani 1 1 d . . . . .
H3A H 0.037816 0.287926 0.288576 0.031 Uiso 1 1 calc GR . . . .
H3B H -0.030396 0.291892 0.185743 0.031 Uiso 1 1 calc GR . . . .
H3C H 0.028359 0.350334 0.171109 0.031 Uiso 1 1 calc GR . . . .
F3 F 0.000000 0.000000 -0.1954(13) 0.081(3) Uani 1 4 d S T P . .
F2 F -0.0297(4) 0.1715(4) -0.500000 0.088(3) Uani 1 2 d S T P A 1
O2 O 0.2006(2) 0.3383(2) -0.3610(5) 0.0378(9) Uani 1 1 d . . . . .
O3 O 0.1189(3) 0.2644(3) -0.500000 0.0293(10) Uani 1 2 d S T P . .
N4 N 0.1739(3) 0.3139(3) -0.500000 0.0235(11) Uani 1 2 d S T P . .
O6B O -0.0571(5) 0.3890(5) -0.500000 0.075(2) Uiso 0.5 2 d S T P B 2
O7B O 0.049(2) 0.082(2) -0.573(5) 0.074(5) Uiso 0.25 1 d . . . C -2
O4 O 0.0596(10) 0.4400(11) -0.500000 0.067(4) Uiso 0.25 1 d S T P D -1
O5 O -0.0426(14) 0.5152(16) -0.500000 0.096(7) Uiso 0.25 1 d S T P D -1
O6A O -0.0571(5) 0.3890(5) -0.500000 0.075(2) Uiso 0.25 1 d S T P D -1
N5 N -0.0139(11) 0.4542(11) -0.500000 0.054(4) Uiso 0.25 1 d S T P D -1
O7A O 0.038(2) 0.066(2) -0.415(5) 0.074(5) Uiso 0.25 1 d . . . E -1

loop_
_atom_site_aniso_label
_atom_site_aniso_U_11
_atom_site_aniso_U_22
_atom_site_aniso_U_33
_atom_site_aniso_U_23
_atom_site_aniso_U_13
_atom_site_aniso_U_12
Ru1 0.0163(2) 0.0180(2) 0.0167(2) 0.000 0.000 -0.00029(16)
F1 0.0248(19) 0.0259(19) 0.030(2) 0.000 0.000 -0.0055(15)
O1 0.035(3) 0.058(4) 0.040(3) 0.000 0.000 -0.024(3)
N1 0.026(3) 0.035(3) 0.026(3) 0.000 0.000 -0.011(2)
N2 0.040(2) 0.0282(19) 0.0202(18) 0.0026(16) 0.0052(17) 0.0122(16)
N3 0.0290(19) 0.0255(18) 0.0224(18) -0.0040(15) -0.0007(16) 0.0045(15)
F3 0.094(4) 0.094(4) 0.054(6) 0.000 0.000 0.000
F2 0.075(5) 0.070(5) 0.120(7) 0.000 0.000 -0.037(4)
O2 0.046(2) 0.040(2) 0.0281(19) -0.0084(16) -0.0078(17) -0.0131(16)
O3 0.032(2) 0.034(3) 0.023(2) 0.000 0.000 -0.011(2)
N4 0.025(3) 0.024(3) 0.021(3) 0.000 0.000 0.000(2)

loop_
_atom_type_symbol
_atom_type_description
_atom_type_scat_dispersion_real
_atom_type_scat_dispersion_imag
_atom_type_scat_source
F F 0.0171 0.0103 'International Tables Vol C Tables 4.2.6.8 and 6.1.1.4'
H H 0.0000 0.0000 'International Tables Vol C Tables 4.2.6.8 and 6.1.1.4'
N N 0.0061 0.0033 'International Tables Vol C Tables 4.2.6.8 and 6.1.1.4'
O O 0.0106 0.0060 'International Tables Vol C Tables 4.2.6.8 and 6.1.1.4'
Ru Ru -1.2594 0.8363 'International Tables Vol C Tables 4.2.6.8 and 6.1.1.4'

loop_
_geom_angle_atom_site_label_1
_geom_angle_atom_site_label_2
_geom_angle_atom_site_label_3
_geom_angle
_geom_angle_site_symmetry_1
_geom_angle_site_symmetry_3
_geom_angle_publ_flag
F1 Ru1 N2 85.62(15) . . ?
F1 Ru1 N2 85.62(15) . 11 ?
F1 Ru1 N3 85.33(14) . . ?
F1 Ru1 N3 85.33(14) . 11 ?
N1 Ru1 F1 180.0(2) . . ?
N1 Ru1 N2 94.3(2) . . ?
N1 Ru1 N2 94.3(2) . 11 ?
N1 Ru1 N3 94.70(19) . 11 ?
N1 Ru1 N3 94.70(19) . . ?
N2 Ru1 N2 89.3(2) . 11 ?
N2 Ru1 N3 89.83(16) 11 . ?
N2 Ru1 N3 89.83(16) . 11 ?
N2 Ru1 N3 170.95(17) . . ?
N2 Ru1 N3 170.95(17) 11 11 ?
N3 Ru1 N3 89.6(2) 11 . ?
O1 N1 Ru1 178.9(7) . . ?
O2 N4 O2 121.1(6) 11_554 . ?
O2 N4 O3 119.4(3) 11_554 . ?
O2 N4 O3 119.4(3) . . ?
O4 N5 O6A 112.5(18) . . ?
O5 N5 O4 126(3) . . ?
O5 N5 O6A 121(2) . . ?

loop_
_geom_bond_atom_site_label_1
_geom_bond_atom_site_label_2
_geom_bond_distance
_geom_bond_site_symmetry_2
_geom_bond_publ_flag
Ru1 F1 1.930(4) . ?
Ru1 N1 1.721(6) . ?
Ru1 N2 2.088(4) 11 ?
Ru1 N2 2.088(4) . ?
Ru1 N3 2.089(4) 11 ?
Ru1 N3 2.089(4) . ?
O1 N1 1.154(8) . ?
O2 N4 1.242(5) . ?
O3 N4 1.250(7) . ?
O4 N5 1.27(3) . ?
O5 N5 1.14(3) . ?
O6A N5 1.32(2) . ?
